data_4104506
loop_
_publ_author_name
'Sattler, Aaron'
'Zhu, Guang'
'Parkin, Gerard'

_publ_section_title
;
 Multiple Modes for Coordination of Phenazine to Molybdenum: Ring Fusion
 Promotes Access to \h4-Coordination, Oxidative Addition of Dihydrogen and
 Hydrogenation of Aromatic Nitrogen Compounds
;
_journal_coden_ASTM JACSAT
_journal_issue 22
_journal_name_full 'Journal of the American Chemical Society'
_journal_page_first 7828
_journal_page_last 7838
_journal_paper_doi 10.1021/ja901896x
_journal_volume 131
_journal_year 2009
_chemical_formula_sum 'C24.5 H44 Mo N P3'
_chemical_formula_weight 541.46
_space_group_IT_number 14
_symmetry_cell_setting monoclinic
_symmetry_space_group_name_Hall '-P 2ybc'
_symmetry_space_group_name_H-M 'P 1 21/c 1'
_atom_sites_solution_hydrogens geom
_atom_sites_solution_primary direct
_atom_sites_solution_secondary difmap
_audit_creation_method SHELXL-97
_cell_angle_alpha 90.00
_cell_angle_beta 100.4220(10)
_cell_angle_gamma 90.00
_cell_formula_units_Z 4
_cell_length_a 9.7998(5)
_cell_length_b 17.8776(9)
_cell_length_c 16.1462(9)
_cell_measurement_reflns_used 9528
_cell_measurement_temperature 125(2)
_cell_measurement_theta_max 32.57
_cell_measurement_theta_min 2.40
_cell_volume 2782.1(3)
_computing_cell_refinement 'Bruker SMART'
_computing_data_collection 'Bruker SMART'
_computing_data_reduction 'Bruker SAINT'
_computing_molecular_graphics 'Bruker SHELXTL'
_computing_publication_material 'Bruker SHELXTL'
_computing_structure_refinement 'SHELXL-97 (Sheldrick, 1997)'
_computing_structure_solution 'SHELXS-97 (Sheldrick, 1990)'
_diffrn_ambient_temperature 125(2)
_diffrn_measured_fraction_theta_full 0.959
_diffrn_measured_fraction_theta_max 0.959
_diffrn_measurement_device_type 'CCD area detector'
_diffrn_measurement_method 'phi and omega scans'
_diffrn_radiation_monochromator graphite
_diffrn_radiation_source 'fine-focus sealed tube'
_diffrn_radiation_type MoK\a
_diffrn_radiation_wavelength 0.71073
_diffrn_reflns_av_R_equivalents 0.0327
_diffrn_reflns_av_sigmaI/netI 0.0250
_diffrn_reflns_limit_h_max 14
_diffrn_reflns_limit_h_min -14
_diffrn_reflns_limit_k_max 27
_diffrn_reflns_limit_k_min -26
_diffrn_reflns_limit_l_max 24
_diffrn_reflns_limit_l_min -24
_diffrn_reflns_number 47516
_diffrn_reflns_theta_full 32.62
_diffrn_reflns_theta_max 32.62
_diffrn_reflns_theta_min 1.72
_exptl_absorpt_coefficient_mu 0.655
_exptl_absorpt_correction_T_max 0.9806
_exptl_absorpt_correction_T_min 0.8533
_exptl_absorpt_correction_type empirical
_exptl_absorpt_process_details SADABS
_exptl_crystal_colour YELLOW
_exptl_crystal_density_diffrn 1.293
_exptl_crystal_density_method 'not measured'
_exptl_crystal_description PLATE
_exptl_crystal_F_000 1140
_exptl_crystal_size_max 0.25
_exptl_crystal_size_mid 0.20
_exptl_crystal_size_min 0.03
_platon_squeeze_details
; 
The unit cell contains 2 pentane molecules which have been treated as a 
diffuse contribution to the overall scattering without specific atom positions
by SQUEEZE/PLATON.
;
_refine_diff_density_max 1.569
_refine_diff_density_min -0.914
_refine_diff_density_rms 0.085
_refine_ls_extinction_method none
_refine_ls_goodness_of_fit_ref 1.066
_refine_ls_hydrogen_treatment mixed
_refine_ls_matrix_type full
_refine_ls_number_parameters 253
_refine_ls_number_reflns 9744
_refine_ls_number_restraints 0
_refine_ls_restrained_S_all 1.066
_refine_ls_R_factor_all 0.0424
_refine_ls_R_factor_gt 0.0348
_refine_ls_shift/su_max 0.003
_refine_ls_shift/su_mean 0.000
_refine_ls_structure_factor_coef Fsqd
_refine_ls_weighting_details 'calc w=1/[\s^2^(Fo^2^)+(0.0333P)^2^+2.8039P] where P=(Fo^2^+2Fc^2^)/3'
_refine_ls_weighting_scheme calc
_refine_ls_wR_factor_gt 0.0804
_refine_ls_wR_factor_ref 0.0829
_reflns_number_gt 8427
_reflns_number_total 9744
_reflns_threshold_expression >2sigma(I)
_cod_data_source_file ja901896x_si_005.cif
_cod_data_source_block moachs10p
_cod_depositor_comments
;
 Updated bibliographic information.

 Antanas Vaitkus,
 2019-10-09
;
_cod_original_formula_sum 'C24.50 H44 Mo N P3'
_cod_database_code 4104506

loop_
_symmetry_equiv_pos_as_xyz
'x, y, z'
'-x, y+1/2, -z+1/2'
'-x, -y, -z'
'x, -y-1/2, z-1/2'

loop_
_atom_site_label
_atom_site_type_symbol
_atom_site_fract_x
_atom_site_fract_y
_atom_site_fract_z
_atom_site_U_iso_or_equiv
_atom_site_adp_type
_atom_site_occupancy
_atom_site_symmetry_multiplicity
_atom_site_calc_flag
_atom_site_refinement_flags
Mo Mo 0.614710(13) 0.859490(8) 0.822291(8) 0.01409(4) Uani 1 1 d .
H2 H 0.684(3) 0.9424(17) 0.8252(18) 0.047(8) Uiso 1 1 d .
H1 H 0.606(3) 0.9033(15) 0.9085(16) 0.032(7) Uiso 1 1 d .
N N 0.81985(16) 0.66716(9) 0.74690(10) 0.0206(3) Uani 1 1 d .
P1 P 0.50588(5) 0.78497(3) 0.92131(3) 0.02564(10) Uani 1 1 d .
P2 P 0.42221(5) 0.94703(3) 0.79178(3) 0.02215(9) Uani 1 1 d .
P3 P 0.84983(5) 0.85053(3) 0.90836(3) 0.01860(9) Uani 1 1 d .
C11 C 0.3434(3) 0.73823(17) 0.87960(16) 0.0439(6) Uani 1 1 d .
H11A H 0.3112 0.7107 0.9249 0.066 Uiso 1 1 calc R
H11B H 0.3576 0.7032 0.8352 0.066 Uiso 1 1 calc R
H11C H 0.2737 0.7755 0.8562 0.066 Uiso 1 1 calc R
C12 C 0.4659(4) 0.82712(17) 1.01655(18) 0.0574(8) Uani 1 1 d .
H12A H 0.4233 0.7896 1.0481 0.086 Uiso 1 1 calc R
H12B H 0.4012 0.8688 1.0014 0.086 Uiso 1 1 calc R
H12C H 0.5515 0.8457 1.0514 0.086 Uiso 1 1 calc R
C13 C 0.6044(3) 0.70392(15) 0.97164(16) 0.0416(5) Uani 1 1 d .
H13A H 0.5508 0.6790 1.0093 0.062 Uiso 1 1 calc R
H13B H 0.6932 0.7211 1.0041 0.062 Uiso 1 1 calc R
H13C H 0.6217 0.6687 0.9282 0.062 Uiso 1 1 calc R
C21 C 0.3505(3) 0.98857(17) 0.87829(17) 0.0478(7) Uani 1 1 d .
H21A H 0.2741 1.0223 0.8553 0.072 Uiso 1 1 calc R
H21B H 0.4231 1.0168 0.9150 0.072 Uiso 1 1 calc R
H21C H 0.3157 0.9488 0.9108 0.072 Uiso 1 1 calc R
C22 C 0.4565(3) 1.03104(14) 0.7359(2) 0.0513(8) Uani 1 1 d .
H22A H 0.3736 1.0628 0.7265 0.077 Uiso 1 1 calc R
H22B H 0.4806 1.0173 0.6816 0.077 Uiso 1 1 calc R
H22C H 0.5338 1.0585 0.7695 0.077 Uiso 1 1 calc R
C23 C 0.26054(19) 0.91687(12) 0.72537(13) 0.0268(4) Uani 1 1 d .
H23A H 0.1935 0.9581 0.7190 0.040 Uiso 1 1 calc R
H23B H 0.2226 0.8741 0.7516 0.040 Uiso 1 1 calc R
H23C H 0.2787 0.9023 0.6699 0.040 Uiso 1 1 calc R
C31 C 0.8663(2) 0.88986(14) 1.01366(13) 0.0333(5) Uani 1 1 d .
H31A H 0.9621 0.8841 1.0435 0.050 Uiso 1 1 calc R
H31B H 0.8034 0.8636 1.0446 0.050 Uiso 1 1 calc R
H31C H 0.8421 0.9431 1.0096 0.050 Uiso 1 1 calc R
C32 C 0.9830(2) 0.90435(14) 0.86955(14) 0.0332(5) Uani 1 1 d .
H32A H 1.0723 0.8975 0.9074 0.050 Uiso 1 1 calc R
H32B H 0.9580 0.9575 0.8674 0.050 Uiso 1 1 calc R
H32C H 0.9905 0.8871 0.8129 0.050 Uiso 1 1 calc R
C33 C 0.9430(2) 0.76187(13) 0.93106(16) 0.0354(5) Uani 1 1 d .
H33A H 1.0339 0.7714 0.9661 0.053 Uiso 1 1 calc R
H33B H 0.9556 0.7383 0.8781 0.053 Uiso 1 1 calc R
H33C H 0.8894 0.7285 0.9611 0.053 Uiso 1 1 calc R
C41 C 0.75095(17) 0.73103(10) 0.73533(11) 0.0179(3) Uani 1 1 d .
C42 C 0.61703(18) 0.74042(10) 0.76189(11) 0.0198(3) Uani 1 1 d .
H42A H 0.5825 0.6977 0.7924 0.024 Uiso 1 1 calc R
C43 C 0.51449(17) 0.78936(11) 0.71447(11) 0.0205(3) Uani 1 1 d .
H43A H 0.4131 0.7774 0.7043 0.025 Uiso 1 1 calc R
C44 C 0.56751(18) 0.85469(11) 0.68182(11) 0.0210(3) Uani 1 1 d .
H44A H 0.5054 0.8921 0.6476 0.025 Uiso 1 1 calc R
C45 C 0.71493(18) 0.86344(10) 0.69938(11) 0.0192(3) Uani 1 1 d .
H45A H 0.7537 0.9123 0.6844 0.023 Uiso 1 1 calc R
C46 C 0.80242(17) 0.79696(10) 0.69998(10) 0.0169(3) Uani 1 1 d .
C47 C 0.92657(17) 0.79352(10) 0.67366(11) 0.0178(3) Uani 1 1 d .
H47A H 0.9605 0.8356 0.6478 0.021 Uiso 1 1 calc R
C48 C 1.00494(17) 0.72609(10) 0.68535(10) 0.0179(3) Uani 1 1 d .
C49 C 1.13416(18) 0.71792(11) 0.65931(11) 0.0219(3) Uani 1 1 d .
H49A H 1.1712 0.7585 0.6324 0.026 Uiso 1 1 calc R
C50 C 1.20730(19) 0.65171(12) 0.67242(13) 0.0262(4) Uani 1 1 d .
H50A H 1.2936 0.6467 0.6540 0.031 Uiso 1 1 calc R
C51 C 1.1545(2) 0.59187(11) 0.71288(13) 0.0270(4) Uani 1 1 d .
H51A H 1.2060 0.5468 0.7230 0.032 Uiso 1 1 calc R
C52 C 1.0279(2) 0.59827(11) 0.73799(12) 0.0242(3) Uani 1 1 d .
H52A H 0.9928 0.5573 0.7652 0.029 Uiso 1 1 calc R
C53 C 0.94972(18) 0.66466(10) 0.72385(11) 0.0190(3) Uani 1 1 d .

loop_
_atom_site_aniso_label
_atom_site_aniso_U_11
_atom_site_aniso_U_22
_atom_site_aniso_U_33
_atom_site_aniso_U_23
_atom_site_aniso_U_13
_atom_site_aniso_U_12
Mo 0.01247(6) 0.01588(6) 0.01440(6) -0.00224(5) 0.00371(4) 0.00016(5)
N 0.0205(7) 0.0189(7) 0.0242(7) -0.0050(6) 0.0087(6) -0.0006(5)
P1 0.0283(2) 0.0312(3) 0.0198(2) 0.00007(18) 0.01100(18) -0.00464(19)
P2 0.01616(19) 0.0192(2) 0.0302(2) -0.00684(18) 0.00167(17) 0.00231(16)
P3 0.01601(18) 0.0223(2) 0.01689(18) -0.00331(15) 0.00131(14) 0.00082(15)
C11 0.0333(11) 0.0594(16) 0.0401(13) 0.0150(12) 0.0092(10) -0.0185(11)
C12 0.093(2) 0.0487(16) 0.0427(14) -0.0011(12) 0.0461(16) -0.0012(16)
C13 0.0469(14) 0.0408(13) 0.0378(12) 0.0165(10) 0.0092(10) 0.0004(11)
C21 0.0383(12) 0.0558(16) 0.0464(14) -0.0261(12) -0.0006(10) 0.0196(11)
C22 0.0270(11) 0.0256(11) 0.098(2) 0.0177(13) 0.0018(12) 0.0003(9)
C23 0.0169(8) 0.0299(10) 0.0322(10) -0.0026(8) 0.0007(7) 0.0021(7)
C31 0.0280(10) 0.0479(13) 0.0216(9) -0.0117(9) -0.0017(7) 0.0040(9)
C32 0.0192(8) 0.0453(13) 0.0339(11) 0.0017(9) 0.0019(7) -0.0084(8)
C33 0.0296(10) 0.0278(10) 0.0434(12) -0.0017(9) -0.0081(9) 0.0082(8)
C41 0.0170(7) 0.0190(7) 0.0186(7) -0.0043(6) 0.0058(6) -0.0011(6)
C42 0.0185(7) 0.0180(7) 0.0250(8) -0.0046(6) 0.0096(6) -0.0019(6)
C43 0.0150(7) 0.0280(9) 0.0185(7) -0.0083(6) 0.0033(6) -0.0001(6)
C44 0.0188(7) 0.0300(9) 0.0145(7) 0.0016(6) 0.0034(6) 0.0069(7)
C45 0.0202(7) 0.0199(7) 0.0193(7) 0.0019(6) 0.0086(6) 0.0017(6)
C46 0.0157(7) 0.0207(7) 0.0151(7) -0.0026(6) 0.0046(5) 0.0002(6)
C47 0.0169(7) 0.0188(7) 0.0189(7) -0.0015(6) 0.0064(6) -0.0003(6)
C48 0.0159(7) 0.0200(8) 0.0179(7) -0.0037(6) 0.0033(6) -0.0010(6)
C49 0.0158(7) 0.0277(9) 0.0230(8) -0.0037(7) 0.0054(6) -0.0020(6)
C50 0.0153(7) 0.0336(10) 0.0299(9) -0.0072(8) 0.0042(7) 0.0024(7)
C51 0.0227(8) 0.0244(9) 0.0329(10) -0.0057(7) 0.0023(7) 0.0069(7)
C52 0.0257(8) 0.0198(8) 0.0276(9) -0.0017(7) 0.0057(7) 0.0026(7)
C53 0.0189(7) 0.0196(7) 0.0190(7) -0.0046(6) 0.0053(6) -0.0009(6)

loop_
_atom_type_symbol
_atom_type_description
_atom_type_scat_dispersion_real
_atom_type_scat_dispersion_imag
_atom_type_scat_source
C C 0.0033 0.0016 'International Tables Vol C Tables 4.2.6.8 and 6.1.1.4'
H H 0.0000 0.0000 'International Tables Vol C Tables 4.2.6.8 and 6.1.1.4'
N N 0.0061 0.0033 'International Tables Vol C Tables 4.2.6.8 and 6.1.1.4'
P P 0.1023 0.0942 'International Tables Vol C Tables 4.2.6.8 and 6.1.1.4'
Mo Mo -1.6832 0.6857 'International Tables Vol C Tables 4.2.6.8 and 6.1.1.4'

loop_
_geom_angle_atom_site_label_1
_geom_angle_atom_site_label_2
_geom_angle_atom_site_label_3
_geom_angle
H1 Mo H2 67.6(13)
H1 Mo C43 149.9(9)
H2 Mo C43 131.2(10)
H1 Mo C44 149.6(9)
H2 Mo C44 94.2(10)
C43 Mo C44 37.10(7)
H1 Mo C42 143.8(9)
H2 Mo C42 143.6(10)
C43 Mo C42 36.72(7)
C44 Mo C42 63.78(7)
H1 Mo C45 143.4(9)
H2 Mo C45 76.3(10)
C43 Mo C45 63.42(6)
C44 Mo C45 36.04(6)
C42 Mo C45 69.01(6)
H1 Mo P2 72.7(9)
H2 Mo P2 73.9(10)
C43 Mo P2 89.30(5)
C44 Mo P2 78.96(5)
C42 Mo P2 124.46(5)
C45 Mo P2 103.60(4)
H1 Mo P1 66.9(9)
H2 Mo P1 134.4(10)
C43 Mo P1 91.22(5)
C44 Mo P1 127.10(5)
C42 Mo P1 79.46(5)
C45 Mo P1 148.46(5)
P2 Mo P1 93.919(19)
H1 Mo P3 74.6(9)
H2 Mo P3 72.7(10)
C43 Mo P3 129.66(5)
C44 Mo P3 124.71(5)
C42 Mo P3 95.56(5)
C45 Mo P3 89.28(4)
P2 Mo P3 139.974(17)
P1 Mo P3 93.955(18)
C41 N C53 117.31(16)
C11 P1 C12 101.27(15)
C11 P1 C13 98.97(13)
C12 P1 C13 97.40(14)
C11 P1 Mo 117.45(8)
C12 P1 Mo 120.61(10)
C13 P1 Mo 117.13(8)
C22 P2 C23 99.88(12)
C22 P2 C21 100.06(15)
C23 P2 C21 98.95(11)
C22 P2 Mo 115.26(8)
C23 P2 Mo 119.18(7)
C21 P2 Mo 119.83(9)
C31 P3 C32 99.77(11)
C31 P3 C33 100.99(11)
C32 P3 C33 99.40(11)
C31 P3 Mo 114.60(7)
C32 P3 Mo 115.19(7)
C33 P3 Mo 123.27(7)
N C41 C46 123.79(15)
N C41 C42 121.34(16)
C46 C41 C42 114.81(15)
C43 C42 C41 119.32(16)
C43 C42 Mo 67.16(9)
C41 C42 Mo 107.65(11)
C44 C43 C42 115.44(15)
C44 C43 Mo 71.77(10)
C42 C43 Mo 76.11(10)
C43 C44 C45 116.20(16)
C43 C44 Mo 71.13(10)
C45 C44 Mo 77.18(10)
C44 C45 C46 118.81(16)
C44 C45 Mo 66.78(9)
C46 C45 Mo 107.53(11)
C47 C46 C41 118.94(16)
C47 C46 C45 126.16(16)
C41 C46 C45 114.85(14)
C46 C47 C48 119.23(16)
C49 C48 C53 118.99(16)
C49 C48 C47 122.65(16)
C53 C48 C47 118.35(15)
C50 C49 C48 120.78(18)
C49 C50 C51 120.08(17)
C52 C51 C50 120.15(18)
C51 C52 C53 120.96(18)
N C53 C52 118.76(17)
N C53 C48 122.24(16)
C52 C53 C48 118.99(16)

loop_
_geom_bond_atom_site_label_1
_geom_bond_atom_site_label_2
_geom_bond_distance
Mo H1 1.61(3)
Mo H2 1.63(3)
Mo C43 2.2246(17)
Mo C44 2.2329(17)
Mo C42 2.3432(17)
Mo C45 2.3691(16)
Mo P2 2.4320(5)
Mo P1 2.4668(5)
Mo P3 2.4713(5)
N C41 1.322(2)
N C53 1.390(2)
P1 C11 1.817(2)
P1 C12 1.818(3)
P1 C13 1.846(3)
P2 C22 1.814(3)
P2 C23 1.8265(19)
P2 C21 1.831(2)
P3 C31 1.820(2)
P3 C32 1.822(2)
P3 C33 1.833(2)
C41 C46 1.440(2)
C41 C42 1.462(2)
C42 C43 1.443(3)
C43 C44 1.418(3)
C44 C45 1.430(2)
C45 C46 1.465(2)
C46 C47 1.361(2)
C47 C48 1.423(2)
C48 C49 1.412(2)
C48 C53 1.417(2)
C49 C50 1.380(3)
C50 C51 1.401(3)
C51 C52 1.378(3)
C52 C53 1.408(3)

loop_
_platon_squeeze_void_nr
_platon_squeeze_void_average_x
_platon_squeeze_void_average_y
_platon_squeeze_void_average_z
_platon_squeeze_void_volume
_platon_squeeze_void_count_electrons
1 -0.012 0.500 0.000 233.0 43.9
2 -0.005 0.000 0.500 233.0 41.8
